data_1514476
loop_
_publ_author_name
'King, Amanda E.'
'Surendranath, Yogesh'
'Piro, Nicholas A.'
'Bigi, Julian P.'
'Long, Jeffrey R.'
'Chang, Christopher J.'

_publ_section_title
;
 A mechanistic study of proton reduction catalyzed by a pentapyridine
 cobalt complex: evidence for involvement of an anation-based pathway
;
_journal_issue 4
_journal_name_full 'Chemical Science'
_journal_page_first 1578
_journal_paper_doi 10.1039/c3sc22239j
_journal_volume 4
_journal_year 2013
_chemical_formula_sum 'C31 H28 Cl0 Co F12 N6 P2'
_chemical_formula_weight 833.46
_chemical_name_common AEK1052
_chemical_name_systematic
;
?
;
_space_group_IT_number 2
_symmetry_space_group_name_Hall '-P 1'
_symmetry_space_group_name_H-M 'P -1'
_atom_sites_solution_hydrogens geom
_atom_sites_solution_primary direct
_atom_sites_solution_secondary difmap
_audit_creation_method SHELXL-97
_cell_angle_alpha 109.79
_cell_angle_beta 108.38
_cell_angle_gamma 90.82
_cell_formula_units_Z 2
_cell_length_a 11.462
_cell_length_b 12.501
_cell_length_c 13.164
_cell_measurement_temperature 373(2)
_cell_volume 1668.729
_computing_molecular_graphics ORTEP
_computing_publication_material WinGX
_computing_structure_refinement SHELXL-97
_computing_structure_solution SIR-2004
_diffrn_ambient_temperature 373(2)
_diffrn_detector_area_resol_mean 8.366
_diffrn_measured_fraction_theta_full 0.886
_diffrn_measured_fraction_theta_max 0.876
_diffrn_measurement_device_type 'Bruker APEX-I CCD'
_diffrn_measurement_method 'phi and omega scans'
_diffrn_radiation_monochromator graphite
_diffrn_radiation_source 'fine-focus sealed tube'
_diffrn_radiation_type MoK\a
_diffrn_radiation_wavelength 0.71073
_diffrn_reflns_av_R_equivalents 0.0225
_diffrn_reflns_av_sigmaI/netI 0.0371
_diffrn_reflns_limit_h_max 13
_diffrn_reflns_limit_h_min -12
_diffrn_reflns_limit_k_max 13
_diffrn_reflns_limit_k_min -15
_diffrn_reflns_limit_l_max 15
_diffrn_reflns_limit_l_min -15
_diffrn_reflns_number 9548
_diffrn_reflns_theta_full 25.00
_diffrn_reflns_theta_max 25.38
_diffrn_reflns_theta_min 1.75
_exptl_absorpt_coefficient_mu 0.712
_exptl_absorpt_correction_T_max 0.9194
_exptl_absorpt_correction_T_min 0.9069
_exptl_absorpt_correction_type multi-scan
_exptl_absorpt_process_details SADBS
_exptl_crystal_colour orange
_exptl_crystal_density_diffrn 1.659
_exptl_crystal_density_method 'not measured'
_exptl_crystal_description prisms
_exptl_crystal_F_000 842
_exptl_crystal_size_max 0.14
_exptl_crystal_size_mid 0.14
_exptl_crystal_size_min 0.12
_refine_diff_density_max 0.476
_refine_diff_density_min -0.431
_refine_diff_density_rms 0.065
_refine_ls_extinction_method none
_refine_ls_goodness_of_fit_ref 1.020
_refine_ls_hydrogen_treatment constr
_refine_ls_matrix_type full
_refine_ls_number_parameters 472
_refine_ls_number_reflns 5362
_refine_ls_number_restraints 0
_refine_ls_restrained_S_all 1.020
_refine_ls_R_factor_all 0.0523
_refine_ls_R_factor_gt 0.0399
_refine_ls_shift/su_max 0.011
_refine_ls_shift/su_mean 0.000
_refine_ls_structure_factor_coef Fsqd
_refine_ls_weighting_details 'calc w=1/[\s^2^(Fo^2^)+(0.0527P)^2^+1.5764P] where P=(Fo^2^+2Fc^2^)/3'
_refine_ls_weighting_scheme calc
_refine_ls_wR_factor_gt 0.0975
_refine_ls_wR_factor_ref 0.1069
_reflns_number_gt 4400
_reflns_number_total 5362
_reflns_threshold_expression >2sigma(I)
_cod_data_source_file c3sc22239j.txt
_cod_data_source_block shelxl
_cod_original_cell_volume 1668.6
_cod_database_code 1514476

loop_
_symmetry_equiv_pos_as_xyz
'x, y, z'
'-x, -y, -z'

loop_
_atom_site_label
_atom_site_type_symbol
_atom_site_fract_x
_atom_site_fract_y
_atom_site_fract_z
_atom_site_U_iso_or_equiv
_atom_site_adp_type
_atom_site_occupancy
_atom_site_symmetry_multiplicity
_atom_site_calc_flag
_atom_site_refinement_flags
C1 C 0.4541(3) 0.1926(2) 0.7939(3) 0.0265(7) Uani 1 1 d .
C2 C 0.4004(3) 0.1381(3) 0.8472(3) 0.0340(8) Uani 1 1 d .
H2 H 0.3153 0.1145 0.8184 0.041 Uiso 1 1 calc R
C3 C 0.4738(3) 0.1192(3) 0.9429(3) 0.0347(8) Uani 1 1 d .
H3 H 0.4380 0.0849 0.9806 0.042 Uiso 1 1 calc R
C4 C 0.5992(3) 0.1510(2) 0.9828(3) 0.0288(7) Uani 1 1 d .
H4 H 0.6494 0.1378 1.0471 0.035 Uiso 1 1 calc R
C5 C 0.6508(3) 0.2034(2) 0.9257(3) 0.0230(6) Uani 1 1 d .
C6 C 0.8549(2) 0.1884(2) 0.6936(2) 0.0210(6) Uani 1 1 d .
H6 H 0.8335 0.2188 0.6358 0.025 Uiso 1 1 calc R
C7 C 0.9360(3) 0.1079(2) 0.6897(3) 0.0243(7) Uani 1 1 d .
H7 H 0.9693 0.0851 0.6310 0.029 Uiso 1 1 calc R
C8 C 0.9665(3) 0.0620(2) 0.7746(3) 0.0269(7) Uani 1 1 d .
H8 H 1.0185 0.0054 0.7728 0.032 Uiso 1 1 calc R
C9 C 0.9187(3) 0.1015(2) 0.8625(3) 0.0247(7) Uani 1 1 d .
H9 H 0.9397 0.0724 0.9213 0.030 Uiso 1 1 calc R
C10 C 0.8397(2) 0.1843(2) 0.8636(2) 0.0198(6) Uani 1 1 d .
C11 C 0.7925(3) 0.2372(2) 0.9653(3) 0.0230(6) Uani 1 1 d .
C12 C 0.8570(3) 0.1933(2) 1.0613(3) 0.0276(7) Uani 1 1 d .
H12A H 0.8333 0.2312 1.1270 0.041 Uiso 1 1 calc R
H12B H 0.9453 0.2091 1.0820 0.041 Uiso 1 1 calc R
H12C H 0.8330 0.1120 1.0352 0.041 Uiso 1 1 calc R
C13 C 0.8045(3) 0.5365(2) 0.9710(3) 0.0247(7) Uani 1 1 d .
H13 H 0.7688 0.5730 0.9201 0.030 Uiso 1 1 calc R
C14 C 0.8875(3) 0.6017(2) 1.0770(3) 0.0285(7) Uani 1 1 d .
H14 H 0.9070 0.6804 1.0977 0.034 Uiso 1 1 calc R
C15 C 0.9412(3) 0.5470(3) 1.1518(3) 0.0291(7) Uani 1 1 d .
H15 H 0.9969 0.5885 1.2247 0.035 Uiso 1 1 calc R
C16 C 0.9112(3) 0.4302(3) 1.1171(3) 0.0270(7) Uani 1 1 d .
H16 H 0.9484 0.3920 1.1661 0.032 Uiso 1 1 calc R
C17 C 0.8257(3) 0.3691(2) 1.0092(2) 0.0209(6) Uani 1 1 d .
C18 C 0.5036(3) 0.5242(3) 0.7791(3) 0.0310(7) Uani 1 1 d .
H18 H 0.5822 0.5657 0.8063 0.037 Uiso 1 1 calc R
C19 C 0.4022(3) 0.5825(3) 0.7629(3) 0.0350(8) Uani 1 1 d .
H19 H 0.4118 0.6611 0.7785 0.042 Uiso 1 1 calc R
C20 C 0.2865(3) 0.5208(3) 0.7229(3) 0.0355(8) Uani 1 1 d .
H20 H 0.2158 0.5570 0.7109 0.043 Uiso 1 1 calc R
C21 C 0.2766(3) 0.4047(3) 0.7008(3) 0.0353(8) Uani 1 1 d .
H21 H 0.1986 0.3622 0.6737 0.042 Uiso 1 1 calc R
C22 C 0.3819(3) 0.3506(3) 0.7185(3) 0.0270(7) Uani 1 1 d .
C23 C 0.3757(3) 0.2195(3) 0.6885(3) 0.0293(7) Uani 1 1 d .
C24 C 0.2397(3) 0.1668(3) 0.6519(3) 0.0401(9) Uani 1 1 d .
H24A H 0.1914 0.1787 0.5834 0.060 Uiso 1 1 calc R
H24B H 0.2072 0.2028 0.7122 0.060 Uiso 1 1 calc R
H24C H 0.2360 0.0860 0.6374 0.060 Uiso 1 1 calc R
C25 C 0.5750(3) 0.1874(3) 0.5100(3) 0.0295(7) Uani 1 1 d .
H25 H 0.6526 0.2207 0.5196 0.035 Uiso 1 1 calc R
C26 C 0.5053(3) 0.1090(3) 0.4024(3) 0.0333(8) Uani 1 1 d .
H26 H 0.5346 0.0907 0.3411 0.040 Uiso 1 1 calc R
C27 C 0.3914(3) 0.0597(3) 0.3900(3) 0.0383(9) Uani 1 1 d .
H27 H 0.3426 0.0053 0.3199 0.046 Uiso 1 1 calc R
C28 C 0.3499(3) 0.0913(3) 0.4823(3) 0.0358(8) Uani 1 1 d .
H28 H 0.2727 0.0584 0.4743 0.043 Uiso 1 1 calc R
C29 C 0.4228(3) 0.1718(2) 0.5867(3) 0.0278(7) Uani 1 1 d .
C30 C 0.7567(3) 0.4812(3) 0.6482(3) 0.0271(7) Uani 1 1 d .
C31 C 0.7925(4) 0.5479(3) 0.5887(3) 0.0423(9) Uani 1 1 d .
H31A H 0.8631 0.5207 0.5687 0.063 Uiso 1 1 calc R
H31B H 0.8133 0.6273 0.6379 0.063 Uiso 1 1 calc R
H31C H 0.7246 0.5398 0.5202 0.063 Uiso 1 1 calc R
N1 N 0.5787(2) 0.22457(19) 0.8343(2) 0.0227(5) Uani 1 1 d .
N2 N 0.8050(2) 0.22514(18) 0.7776(2) 0.0195(5) Uani 1 1 d .
N3 N 0.7719(2) 0.42271(19) 0.9367(2) 0.0220(5) Uani 1 1 d .
N4 N 0.4956(2) 0.4114(2) 0.7580(2) 0.0259(6) Uani 1 1 d .
N5 N 0.5369(2) 0.21752(19) 0.6003(2) 0.0236(6) Uani 1 1 d .
N6 N 0.7283(2) 0.4282(2) 0.6941(2) 0.0250(6) Uani 1 1 d .
F1 F 0.93112(19) 0.32740(19) 0.3688(2) 0.0520(6) Uani 1 1 d .
F2 F 0.9551(2) 0.30892(17) 0.53975(18) 0.0518(6) Uani 1 1 d .
F3 F 0.7656(2) 0.27735(19) 0.4065(2) 0.0590(7) Uani 1 1 d .
F4 F 0.8301(2) 0.14587(19) 0.27580(17) 0.0519(6) Uani 1 1 d .
F5 F 0.8506(3) 0.12904(18) 0.44397(19) 0.0678(8) Uani 1 1 d .
F6 F 1.0202(2) 0.1821(2) 0.4099(2) 0.0715(8) Uani 1 1 d .
F7 F 0.8008(2) -0.15126(17) 0.7726(2) 0.0511(6) Uani 1 1 d .
F8 F 0.8402(2) -0.10312(17) 0.9624(2) 0.0661(8) Uani 1 1 d .
F9 F 0.64888(19) -0.09881(16) 0.84863(17) 0.0462(5) Uani 1 1 d .
F10 F 0.83514(18) -0.28706(16) 0.8518(2) 0.0459(5) Uani 1 1 d .
F11 F 0.6837(2) -0.23720(17) 0.92588(19) 0.0500(6) Uani 1 1 d .
F12 F 0.64365(18) -0.28310(16) 0.73659(18) 0.0427(5) Uani 1 1 d .
P1 P 0.89251(8) 0.22846(7) 0.40698(8) 0.0325(2) Uani 1 1 d .
P2 P 0.74192(8) -0.19220(7) 0.84958(8) 0.0331(2) Uani 1 1 d .
Co1 Co 0.65534(3) 0.32512(3) 0.76589(3) 0.01948(12) Uani 1 1 d .

loop_
_atom_site_aniso_label
_atom_site_aniso_U_11
_atom_site_aniso_U_22
_atom_site_aniso_U_33
_atom_site_aniso_U_23
_atom_site_aniso_U_13
_atom_site_aniso_U_12
C1 0.0266(16) 0.0203(14) 0.0367(18) 0.0120(13) 0.0144(14) 0.0039(12)
C2 0.0278(17) 0.0301(17) 0.054(2) 0.0195(16) 0.0220(16) 0.0054(13)
C3 0.0400(19) 0.0308(17) 0.052(2) 0.0244(16) 0.0294(17) 0.0108(14)
C4 0.0390(18) 0.0261(15) 0.0316(18) 0.0159(14) 0.0198(14) 0.0094(13)
C5 0.0294(16) 0.0161(13) 0.0256(16) 0.0066(12) 0.0130(13) 0.0024(11)
C6 0.0218(14) 0.0218(14) 0.0176(14) 0.0062(12) 0.0057(11) -0.0015(11)
C7 0.0217(15) 0.0240(15) 0.0233(16) 0.0028(13) 0.0087(12) -0.0006(11)
C8 0.0244(15) 0.0208(14) 0.0302(17) 0.0049(13) 0.0070(13) 0.0046(11)
C9 0.0293(16) 0.0186(14) 0.0245(16) 0.0087(12) 0.0058(13) 0.0020(11)
C10 0.0215(14) 0.0170(13) 0.0177(14) 0.0051(11) 0.0040(11) -0.0017(10)
C11 0.0294(16) 0.0200(14) 0.0212(15) 0.0081(12) 0.0097(12) 0.0031(11)
C12 0.0370(18) 0.0249(15) 0.0231(16) 0.0103(13) 0.0112(13) 0.0046(13)
C13 0.0323(16) 0.0199(14) 0.0258(16) 0.0110(13) 0.0120(13) 0.0048(12)
C14 0.0333(17) 0.0198(14) 0.0296(18) 0.0051(13) 0.0114(14) -0.0019(12)
C15 0.0282(16) 0.0290(16) 0.0240(16) 0.0053(13) 0.0056(13) -0.0002(12)
C16 0.0312(16) 0.0279(15) 0.0221(16) 0.0101(13) 0.0080(13) 0.0051(12)
C17 0.0236(15) 0.0205(14) 0.0200(15) 0.0065(12) 0.0101(12) 0.0020(11)
C18 0.0328(17) 0.0241(15) 0.0357(19) 0.0114(14) 0.0107(14) 0.0024(12)
C19 0.043(2) 0.0268(16) 0.040(2) 0.0154(15) 0.0170(16) 0.0135(14)
C20 0.0364(19) 0.0401(19) 0.044(2) 0.0242(16) 0.0217(16) 0.0197(15)
C21 0.0265(17) 0.0419(19) 0.046(2) 0.0206(16) 0.0174(15) 0.0075(14)
C22 0.0247(16) 0.0298(16) 0.0297(17) 0.0140(14) 0.0101(13) 0.0046(12)
C23 0.0223(16) 0.0268(15) 0.0394(19) 0.0139(14) 0.0094(14) 0.0006(12)
C24 0.0232(17) 0.0414(19) 0.058(2) 0.0261(18) 0.0088(16) 0.0009(14)
C25 0.0271(16) 0.0285(16) 0.0294(18) 0.0109(14) 0.0043(13) 0.0058(12)
C26 0.042(2) 0.0296(16) 0.0213(17) 0.0072(14) 0.0038(14) 0.0099(14)
C27 0.043(2) 0.0230(16) 0.0317(19) 0.0061(14) -0.0059(15) 0.0000(14)
C28 0.0311(18) 0.0285(17) 0.038(2) 0.0110(15) 0.0008(15) -0.0034(13)
C29 0.0235(16) 0.0225(15) 0.0333(18) 0.0130(13) 0.0014(13) 0.0007(11)
C30 0.0282(16) 0.0247(15) 0.0262(17) 0.0061(14) 0.0099(13) 0.0022(12)
C31 0.063(2) 0.0331(18) 0.043(2) 0.0191(16) 0.0291(19) 0.0057(16)
N1 0.0255(13) 0.0188(12) 0.0261(14) 0.0076(10) 0.0125(11) 0.0032(9)
N2 0.0214(12) 0.0176(11) 0.0160(12) 0.0032(10) 0.0049(9) -0.0010(9)
N3 0.0254(13) 0.0205(12) 0.0210(13) 0.0066(10) 0.0101(10) 0.0027(9)
N4 0.0283(13) 0.0227(13) 0.0286(15) 0.0100(11) 0.0115(11) 0.0054(10)
N5 0.0241(13) 0.0200(12) 0.0269(14) 0.0098(11) 0.0073(11) 0.0048(9)
N6 0.0251(13) 0.0226(12) 0.0253(14) 0.0084(11) 0.0065(11) 0.0029(10)
F1 0.0465(12) 0.0632(14) 0.0649(16) 0.0421(12) 0.0230(11) 0.0064(10)
F2 0.0726(15) 0.0434(12) 0.0345(12) 0.0035(10) 0.0234(11) 0.0041(10)
F3 0.0445(13) 0.0567(14) 0.090(2) 0.0292(13) 0.0386(13) 0.0146(10)
F4 0.0673(15) 0.0646(14) 0.0260(11) 0.0195(10) 0.0156(10) 0.0080(11)
F5 0.140(2) 0.0320(11) 0.0344(13) 0.0149(10) 0.0309(14) 0.0009(13)
F6 0.0658(16) 0.0881(18) 0.0504(14) 0.0145(13) 0.0157(12) 0.0523(14)
F7 0.0515(13) 0.0442(12) 0.0730(16) 0.0371(11) 0.0243(11) 0.0049(10)
F8 0.0736(16) 0.0325(11) 0.0579(16) 0.0145(11) -0.0205(12) -0.0011(10)
F9 0.0589(13) 0.0372(11) 0.0396(12) 0.0146(9) 0.0116(10) 0.0216(9)
F10 0.0466(12) 0.0356(11) 0.0669(15) 0.0309(10) 0.0206(11) 0.0131(9)
F11 0.0746(15) 0.0388(11) 0.0501(14) 0.0202(10) 0.0344(12) 0.0192(10)
F12 0.0432(11) 0.0334(10) 0.0419(12) 0.0057(9) 0.0106(9) -0.0015(8)
P1 0.0466(5) 0.0332(5) 0.0286(5) 0.0167(4) 0.0206(4) 0.0165(4)
P2 0.0362(5) 0.0228(4) 0.0380(5) 0.0132(4) 0.0073(4) 0.0035(3)
Co1 0.0212(2) 0.0169(2) 0.0201(2) 0.00676(16) 0.00666(16) 0.00105(14)

loop_
_atom_type_symbol
_atom_type_description
_atom_type_scat_dispersion_real
_atom_type_scat_dispersion_imag
_atom_type_scat_source
C C 0.0033 0.0016 'International Tables Vol C Tables 4.2.6.8 and 6.1.1.4'
H H 0.0000 0.0000 'International Tables Vol C Tables 4.2.6.8 and 6.1.1.4'
N N 0.0061 0.0033 'International Tables Vol C Tables 4.2.6.8 and 6.1.1.4'
F F 0.0171 0.0103 'International Tables Vol C Tables 4.2.6.8 and 6.1.1.4'
P P 0.1023 0.0942 'International Tables Vol C Tables 4.2.6.8 and 6.1.1.4'
Cl Cl 0.1484 0.1585 'International Tables Vol C Tables 4.2.6.8 and 6.1.1.4'
Co Co 0.3494 0.9721 'International Tables Vol C Tables 4.2.6.8 and 6.1.1.4'

loop_
_geom_angle_atom_site_label_1
_geom_angle_atom_site_label_2
_geom_angle_atom_site_label_3
_geom_angle
N1 C1 C2 120.2(3)
N1 C1 C23 118.1(3)
C2 C1 C23 121.7(3)
C3 C2 C1 119.5(3)
C3 C2 H2 120.3
C1 C2 H2 120.3
C4 C3 C2 120.0(3)
C4 C3 H3 120.0
C2 C3 H3 120.0
C3 C4 C5 119.1(3)
C3 C4 H4 120.5
C5 C4 H4 120.5
N1 C5 C4 120.8(3)
N1 C5 C11 118.3(3)
C4 C5 C11 120.9(3)
N2 C6 C7 123.0(3)
N2 C6 H6 118.5
C7 C6 H6 118.5
C8 C7 C6 118.5(3)
C8 C7 H7 120.7
C6 C7 H7 120.7
C9 C8 C7 118.8(3)
C9 C8 H8 120.6
C7 C8 H8 120.6
C8 C9 C10 120.3(3)
C8 C9 H9 119.8
C10 C9 H9 119.8
N2 C10 C9 120.9(3)
N2 C10 C11 117.4(2)
C9 C10 C11 121.7(3)
C12 C11 C5 109.4(2)
C12 C11 C10 109.4(2)
C5 C11 C10 110.0(2)
C12 C11 C17 109.6(2)
C5 C11 C17 110.7(2)
C10 C11 C17 107.7(2)
C11 C12 H12A 109.5
C11 C12 H12B 109.5
H12A C12 H12B 109.5
C11 C12 H12C 109.5
H12A C12 H12C 109.5
H12B C12 H12C 109.5
N3 C13 C14 123.7(3)
N3 C13 H13 118.2
C14 C13 H13 118.2
C13 C14 C15 118.0(3)
C13 C14 H14 121.0
C15 C14 H14 121.0
C16 C15 C14 119.1(3)
C16 C15 H15 120.5
C14 C15 H15 120.5
C15 C16 C17 120.2(3)
C15 C16 H16 119.9
C17 C16 H16 119.9
N3 C17 C16 120.7(3)
N3 C17 C11 117.4(2)
C16 C17 C11 121.8(3)
N4 C18 C19 123.7(3)
N4 C18 H18 118.1
C19 C18 H18 118.1
C20 C19 C18 117.9(3)
C20 C19 H19 121.1
C18 C19 H19 121.1
C21 C20 C19 119.1(3)
C21 C20 H20 120.4
C19 C20 H20 120.4
C20 C21 C22 120.5(3)
C20 C21 H21 119.7
C22 C21 H21 119.7
N4 C22 C21 120.3(3)
N4 C22 C23 117.0(2)
C21 C22 C23 122.6(3)
C29 C23 C24 109.3(3)
C29 C23 C22 107.0(3)
C24 C23 C22 109.2(2)
C29 C23 C1 112.0(2)
C24 C23 C1 108.9(3)
C22 C23 C1 110.3(2)
C23 C24 H24A 109.5
C23 C24 H24B 109.5
H24A C24 H24B 109.5
C23 C24 H24C 109.5
H24A C24 H24C 109.5
H24B C24 H24C 109.5
N5 C25 C26 123.7(3)
N5 C25 H25 118.2
C26 C25 H25 118.2
C27 C26 C25 117.5(3)
C27 C26 H26 121.3
C25 C26 H26 121.3
C26 C27 C28 119.5(3)
C26 C27 H27 120.2
C28 C27 H27 120.2
C27 C28 C29 120.2(3)
C27 C28 H28 119.9
C29 C28 H28 119.9
N5 C29 C28 120.4(3)
N5 C29 C23 117.1(3)
C28 C29 C23 122.3(3)
N6 C30 C31 179.4(3)
C30 C31 H31A 109.5
C30 C31 H31B 109.5
H31A C31 H31B 109.5
C30 C31 H31C 109.5
H31A C31 H31C 109.5
H31B C31 H31C 109.5
C5 N1 C1 120.4(3)
C5 N1 Co1 119.72(19)
C1 N1 Co1 119.5(2)
C10 N2 C6 118.4(2)
C10 N2 Co1 118.91(19)
C6 N2 Co1 122.1(2)
C13 N3 C17 118.3(2)
C13 N3 Co1 121.4(2)
C17 N3 Co1 119.93(18)
C18 N4 C22 118.5(3)
C18 N4 Co1 121.0(2)
C22 N4 Co1 120.07(19)
C25 N5 C29 118.7(3)
C25 N5 Co1 121.52(19)
C29 N5 Co1 119.6(2)
C30 N6 Co1 173.7(2)
F6 P1 F3 178.76(15)
F6 P1 F1 89.96(15)
F3 P1 F1 89.66(12)
F6 P1 F5 91.14(17)
F3 P1 F5 89.26(15)
F1 P1 F5 178.76(15)
F6 P1 F4 90.44(12)
F3 P1 F4 90.75(13)
F1 P1 F4 90.70(13)
F5 P1 F4 88.71(12)
F6 P1 F2 89.24(13)
F3 P1 F2 89.58(13)
F1 P1 F2 90.61(13)
F5 P1 F2 89.98(12)
F4 P1 F2 178.65(13)
F8 P2 F7 90.60(15)
F8 P2 F12 179.29(13)
F7 P2 F12 89.77(13)
F8 P2 F9 90.00(12)
F7 P2 F9 91.09(12)
F12 P2 F9 90.60(11)
F8 P2 F11 90.15(14)
F7 P2 F11 178.31(12)
F12 P2 F11 89.46(12)
F9 P2 F11 90.43(12)
F8 P2 F10 89.93(12)
F7 P2 F10 89.75(12)
F12 P2 F10 89.46(11)
F9 P2 F10 179.16(14)
F11 P2 F10 88.74(12)
N1 Co1 N5 88.15(10)
N1 Co1 N3 87.61(10)
N5 Co1 N3 175.52(10)
N1 Co1 N4 86.68(10)
N5 Co1 N4 81.17(9)
N3 Co1 N4 100.03(9)
N1 Co1 N6 178.43(9)
N5 Co1 N6 90.96(10)
N3 Co1 N6 93.31(9)
N4 Co1 N6 91.90(10)
N1 Co1 N2 87.16(9)
N5 Co1 N2 97.40(9)
N3 Co1 N2 80.94(9)
N4 Co1 N2 173.73(9)
N6 Co1 N2 94.23(9)

loop_
_geom_bond_atom_site_label_1
_geom_bond_atom_site_label_2
_geom_bond_distance
C1 N1 1.357(4)
C1 C2 1.385(4)
C1 C23 1.545(5)
C2 C3 1.375(5)
C2 H2 0.9300
C3 C4 1.366(4)
C3 H3 0.9300
C4 C5 1.396(4)
C4 H4 0.9300
C5 N1 1.340(4)
C5 C11 1.544(4)
C6 N2 1.350(4)
C6 C7 1.380(4)
C6 H6 0.9300
C7 C8 1.377(5)
C7 H7 0.9300
C8 C9 1.379(4)
C8 H8 0.9300
C9 C10 1.385(4)
C9 H9 0.9300
C10 N2 1.347(4)
C10 C11 1.546(4)
C11 C12 1.528(4)
C11 C17 1.547(4)
C12 H12A 0.9600
C12 H12B 0.9600
C12 H12C 0.9600
C13 N3 1.345(4)
C13 C14 1.374(4)
C13 H13 0.9300
C14 C15 1.379(5)
C14 H14 0.9300
C15 C16 1.377(4)
C15 H15 0.9300
C16 C17 1.388(4)
C16 H16 0.9300
C17 N3 1.347(4)
C18 N4 1.338(4)
C18 C19 1.379(4)
C18 H18 0.9300
C19 C20 1.374(5)
C19 H19 0.9300
C20 C21 1.375(5)
C20 H20 0.9300
C21 C22 1.386(4)
C21 H21 0.9300
C22 N4 1.350(4)
C22 C23 1.545(4)
C23 C29 1.538(5)
C23 C24 1.541(4)
C24 H24A 0.9600
C24 H24B 0.9600
C24 H24C 0.9600
C25 N5 1.332(4)
C25 C26 1.389(4)
C25 H25 0.9300
C26 C27 1.373(5)
C26 H26 0.9300
C27 C28 1.379(5)
C27 H27 0.9300
C28 C29 1.384(4)
C28 H28 0.9300
C29 N5 1.353(4)
C30 N6 1.140(4)
C30 C31 1.453(5)
C31 H31A 0.9600
C31 H31B 0.9600
C31 H31C 0.9600
N1 Co1 2.097(3)
N2 Co1 2.134(2)
N3 Co1 2.129(2)
N4 Co1 2.131(2)
N5 Co1 2.121(2)
N6 Co1 2.132(3)
F1 P1 1.589(2)
F2 P1 1.606(2)
F3 P1 1.585(2)
F4 P1 1.597(2)
F5 P1 1.598(2)
F6 P1 1.576(2)
F7 P2 1.587(2)
F8 P2 1.582(2)
F9 P2 1.593(2)
F10 P2 1.609(2)
F11 P2 1.602(2)
F12 P2 1.592(2)
